data_4072696
loop_
_publ_author_name
'C\'ampora, Juan'
'P\'erez, Carmen M.'
'Rodr\'iguez-Delgado, Antonio'
'Naz, A. Marcos'
'Palma, Pilar'
'\'Alvarez, Eleuterio'

_publ_section_title
;
 Selective Alkylation of 2,6-Diiminopyridine Ligands by Dialkylmanganese
 Reagents:&#x00A0; A &#x201C;One-Pot&#x201D; Synthetic Methodology
;
_journal_issue 4
_journal_name_full Organometallics
_journal_page_first 1104
_journal_paper_doi 10.1021/om0609517
_journal_volume 26
_journal_year 2007
_chemical_formula_moiety 'C43 H55 N3, 0.5(C6 D6)'
_chemical_formula_sum 'C46 H55 D3 N3'
_chemical_formula_weight 655.97
_chemical_name_systematic
; 
 ? 
;
_space_group_IT_number 2
_symmetry_cell_setting triclinic
_symmetry_space_group_name_Hall '-P 1'
_symmetry_space_group_name_H-M 'P -1'
_atom_sites_solution_hydrogens geom
_atom_sites_solution_primary direct
_atom_sites_solution_secondary difmap
_audit_creation_method SHELXL-97
_cell_angle_alpha 73.095(3)
_cell_angle_beta 85.004(3)
_cell_angle_gamma 77.590(4)
_cell_formula_units_Z 2
_cell_length_a 8.6811(6)
_cell_length_b 15.1172(14)
_cell_length_c 16.2449(16)
_cell_measurement_reflns_used 2068
_cell_measurement_temperature 100(2)
_cell_measurement_theta_max 21.44
_cell_measurement_theta_min 2.54
_cell_volume 1991.4(3)
_computing_cell_refinement 'SAINT+ v. 7.06 a (Bruker AXS, 2003)'
_computing_data_collection 'APEX-W2K-NT v. 1.0 (Bruker AXS, 2004)'
_computing_data_reduction 'SAINT+ v. 7.06 a (Bruker AXS, 2001)'
_computing_molecular_graphics 'XP, SHELXTL v. 6.10 (Bruker, 2000)'
_computing_publication_material 'XCIF, SHELXTL v. 6.12 (Bruker, 2001)'
_computing_structure_refinement 'SHELXL-97 (Sheldrick, 1997)'
_computing_structure_solution 'SHELXS-97 (Sheldrick, 1990)'
_diffrn_ambient_temperature 100(2)
_diffrn_detector_area_resol_mean 8.26
_diffrn_measured_fraction_theta_full 0.983
_diffrn_measured_fraction_theta_max 0.983
_diffrn_measurement_device_type 'Bruker-Nonius X8Apex2 CCD area detector'
_diffrn_measurement_method 'phi and omega scans with narrow frames'
_diffrn_radiation_monochromator graphite
_diffrn_radiation_source 'fine-focus sealed tube'
_diffrn_radiation_type MoK\a
_diffrn_radiation_wavelength 0.71073
_diffrn_reflns_av_R_equivalents 0.0706
_diffrn_reflns_av_sigmaI/netI 0.1252
_diffrn_reflns_limit_h_max 10
_diffrn_reflns_limit_h_min -10
_diffrn_reflns_limit_k_max 18
_diffrn_reflns_limit_k_min -17
_diffrn_reflns_limit_l_max 20
_diffrn_reflns_limit_l_min -20
_diffrn_reflns_number 16455
_diffrn_reflns_theta_full 26.38
_diffrn_reflns_theta_max 26.38
_diffrn_reflns_theta_min 2.77
_diffrn_standards_decay_% 0
_exptl_absorpt_coefficient_mu 0.063
_exptl_absorpt_correction_T_max 0.9950
_exptl_absorpt_correction_T_min 0.9729
_exptl_absorpt_correction_type multi-scan
_exptl_absorpt_process_details
;
 SADABS: Area-Detector Absorption Correction. Bruker-AXS
 within v. 7.06 a (Bruker AXS, 2003).
;
_exptl_crystal_colour yellow
_exptl_crystal_density_diffrn 1.094
_exptl_crystal_density_method 'not measured'
_exptl_crystal_description plate
_exptl_crystal_F_000 710
_exptl_crystal_size_max 0.44
_exptl_crystal_size_mid 0.16
_exptl_crystal_size_min 0.08
_refine_diff_density_max 0.423
_refine_diff_density_min -0.243
_refine_diff_density_rms 0.048
_refine_ls_extinction_method none
_refine_ls_goodness_of_fit_ref 1.030
_refine_ls_hydrogen_treatment mixed
_refine_ls_matrix_type full
_refine_ls_number_parameters 442
_refine_ls_number_reflns 8002
_refine_ls_number_restraints 0
_refine_ls_restrained_S_all 1.030
_refine_ls_R_factor_all 0.1307
_refine_ls_R_factor_gt 0.0691
_refine_ls_shift/su_max 0.000
_refine_ls_shift/su_mean 0.000
_refine_ls_structure_factor_coef Fsqd
_refine_ls_weighting_details 'calc w=1/[\s^2^(Fo^2^)+(0.0775P)^2^+0.1648P] where P=(Fo^2^+2Fc^2^)/3'
_refine_ls_weighting_scheme calc
_refine_ls_wR_factor_gt 0.1820
_refine_ls_wR_factor_ref 0.2133
_reflns_number_gt 4336
_reflns_number_total 8002
_reflns_threshold_expression >2sigma(I)
_cod_data_source_file om0609517si20061016_010301.cif
_cod_data_source_block 2a
_cod_depositor_comments
;
The following automatic conversions were performed:

'_symmetry_cell_setting' value 'Triclinic' changed to 'triclinic'
according to /home/saulius/struct/CIF-dictionaries/cif_core.dic
dictionary named 'cif_core.dic' version 2.4.1 from 2010-06-29.

Automatic conversion script
Id: cif_fix_values 1715 2011-07-08 13:25:40Z adriana 
;
_cod_original_sg_symbol_H-M P-1
_cod_database_code 4072696

loop_
_symmetry_equiv_pos_as_xyz
'x, y, z'
'-x, -y, -z'

loop_
_atom_site_label
_atom_site_type_symbol
_atom_site_fract_x
_atom_site_fract_y
_atom_site_fract_z
_atom_site_U_iso_or_equiv
_atom_site_adp_type
_atom_site_occupancy
_atom_site_symmetry_multiplicity
_atom_site_calc_flag
_atom_site_refinement_flags
N1 N 0.2054(2) 0.20149(16) 0.24918(12) 0.0290(5) Uani 1 1 d .
N2 N 0.4602(2) 0.24152(17) 0.06472(13) 0.0318(5) Uani 1 1 d .
N3 N -0.0768(2) 0.23736(16) 0.41435(12) 0.0305(5) Uani 1 1 d .
C1 C 0.2759(3) 0.2519(2) 0.17987(15) 0.0288(6) Uani 1 1 d .
C2 C 0.2491(3) 0.3499(2) 0.15595(16) 0.0311(6) Uani 1 1 d .
H2 H 0.3037(3) 0.3824(2) 0.10722(16) 0.037 Uiso 1 1 d R
C3 C 0.1428(3) 0.40018(19) 0.20290(16) 0.0296(6) Uani 1 1 d .
C4 C 0.0690(3) 0.3477(2) 0.27411(16) 0.0302(6) Uani 1 1 d .
H4 H -0.0060(3) 0.3790(2) 0.30777(16) 0.036 Uiso 1 1 d R
C5 C 0.1036(3) 0.24966(19) 0.29621(15) 0.0272(6) Uani 1 1 d .
C6 C 0.3870(3) 0.1961(2) 0.12886(16) 0.0319(6) Uani 1 1 d .
C7 C 0.4012(3) 0.0907(2) 0.15788(19) 0.0469(8) Uani 1 1 d .
H7A H 0.4647(3) 0.0628(2) 0.11543(19) 0.070 Uiso 1 1 d R
H7B H 0.2957(3) 0.0757(2) 0.16331(19) 0.070 Uiso 1 1 d R
H7C H 0.4520(3) 0.0649(2) 0.21371(19) 0.070 Uiso 1 1 d R
C8 C 0.5696(3) 0.1933(2) 0.01347(16) 0.0320(6) Uani 1 1 d .
C9 C 0.7284(3) 0.1631(2) 0.03668(17) 0.0398(7) Uani 1 1 d .
C10 C 0.8329(3) 0.1174(2) -0.01450(18) 0.0432(7) Uani 1 1 d .
H10 H 0.9402(3) 0.0954(2) 0.00119(18) 0.052 Uiso 1 1 d R
C11 C 0.7852(3) 0.1036(2) -0.08740(18) 0.0439(7) Uani 1 1 d .
H11 H 0.8581(3) 0.0709(2) -0.12089(18) 0.053 Uiso 1 1 d R
C12 C 0.6304(3) 0.1375(2) -0.11145(18) 0.0445(8) Uani 1 1 d .
H12 H 0.5984(3) 0.1296(2) -0.16289(18) 0.053 Uiso 1 1 d R
C13 C 0.5201(3) 0.1829(2) -0.06232(16) 0.0362(7) Uani 1 1 d .
C14 C 0.7887(3) 0.1825(3) 0.1145(2) 0.0635(11) Uani 1 1 d .
H14 H 0.6964(3) 0.2116(3) 0.1457(2) 0.076 Uiso 1 1 d R
C15 C 0.9005(6) 0.2521(3) 0.0832(3) 0.1007(16) Uani 1 1 d .
H15A H 0.9940(6) 0.2236(3) 0.0547(3) 0.151 Uiso 1 1 d R
H15B H 0.9329(6) 0.2683(3) 0.1324(3) 0.151 Uiso 1 1 d R
H15C H 0.8456(6) 0.3094(3) 0.0424(3) 0.151 Uiso 1 1 d R
C16 C 0.8739(6) 0.0932(4) 0.1764(2) 0.1006(16) Uani 1 1 d .
H16A H 0.8069(6) 0.0460(4) 0.1913(2) 0.151 Uiso 1 1 d R
H16B H 0.8971(6) 0.1072(4) 0.2287(2) 0.151 Uiso 1 1 d R
H16C H 0.9727(6) 0.0687(4) 0.1492(2) 0.151 Uiso 1 1 d R
C17 C 0.3508(3) 0.2218(3) -0.09255(19) 0.0510(8) Uani 1 1 d .
H17 H 0.2941(3) 0.2599(3) -0.05403(19) 0.061 Uiso 1 1 d R
C18 C 0.3450(4) 0.2858(3) -0.1848(2) 0.0622(10) Uani 1 1 d .
H18A H 0.3981(4) 0.3380(3) -0.1888(2) 0.093 Uiso 1 1 d R
H18B H 0.2347(4) 0.3111(3) -0.2009(2) 0.093 Uiso 1 1 d R
H18C H 0.3980(4) 0.2495(3) -0.2239(2) 0.093 Uiso 1 1 d R
C19 C 0.2663(4) 0.1408(3) -0.0853(3) 0.0804(13) Uani 1 1 d .
H19A H 0.3167(4) 0.1044(3) -0.1249(3) 0.121 Uiso 1 1 d R
H19B H 0.1555(4) 0.1666(3) -0.1001(3) 0.121 Uiso 1 1 d R
H19C H 0.2722(4) 0.0996(3) -0.0262(3) 0.121 Uiso 1 1 d R
C20 C 0.0334(3) 0.19246(19) 0.37534(15) 0.0284(6) Uani 1 1 d .
C21 C 0.1011(3) 0.0896(2) 0.40418(18) 0.0415(7) Uani 1 1 d .
H21A H 0.0582(3) 0.0620(2) 0.46151(18) 0.062 Uiso 1 1 d R
H21B H 0.2161(3) 0.0801(2) 0.40635(18) 0.062 Uiso 1 1 d R
H21C H 0.0740(3) 0.0590(2) 0.36345(18) 0.062 Uiso 1 1 d R
C22 C -0.1460(3) 0.19148(19) 0.49411(15) 0.0307(6) Uani 1 1 d .
C23 C -0.2926(3) 0.1671(2) 0.49386(17) 0.0359(6) Uani 1 1 d .
C24 C -0.3665(3) 0.1323(2) 0.57245(19) 0.0444(7) Uani 1 1 d .
H24 H -0.4654(3) 0.1147(2) 0.57338(19) 0.053 Uiso 1 1 d R
C25 C -0.2988(4) 0.1231(2) 0.64918(18) 0.0478(8) Uani 1 1 d .
H25 H -0.3508(4) 0.0991(2) 0.70240(18) 0.057 Uiso 1 1 d R
C26 C -0.1555(4) 0.1485(2) 0.64780(18) 0.0459(8) Uani 1 1 d .
H26 H -0.1099(4) 0.1421(2) 0.70084(18) 0.055 Uiso 1 1 d R
C27 C -0.0755(3) 0.1833(2) 0.57186(17) 0.0378(7) Uani 1 1 d .
C28 C -0.3709(3) 0.1787(2) 0.41016(18) 0.0469(8) Uani 1 1 d .
H28 H -0.3149(3) 0.2193(2) 0.36246(18) 0.056 Uiso 1 1 d R
C29 C -0.3536(4) 0.0831(3) 0.3921(2) 0.0773(12) Uani 1 1 d .
H29A H -0.2414(4) 0.0553(3) 0.3877(2) 0.116 Uiso 1 1 d R
H29B H -0.4042(4) 0.0917(3) 0.3380(2) 0.116 Uiso 1 1 d R
H29C H -0.4041(4) 0.0412(3) 0.4393(2) 0.116 Uiso 1 1 d R
C30 C -0.5429(4) 0.2265(3) 0.4101(2) 0.0677(11) Uani 1 1 d .
H30A H -0.6049(4) 0.1816(3) 0.4458(2) 0.102 Uiso 1 1 d R
H30B H -0.5807(4) 0.2483(3) 0.3511(2) 0.102 Uiso 1 1 d R
H30C H -0.5547(4) 0.2806(3) 0.4335(2) 0.102 Uiso 1 1 d R
C31 C 0.0816(3) 0.2137(2) 0.56981(19) 0.0478(8) Uani 1 1 d .
H31 H 0.1500(3) 0.1907(2) 0.52451(19) 0.057 Uiso 1 1 d R
C32 C 0.0598(4) 0.3205(3) 0.5435(2) 0.0666(10) Uani 1 1 d .
H32A H -0.0122(4) 0.3458(3) 0.5848(2) 0.100 Uiso 1 1 d R
H32B H 0.0153(4) 0.3462(3) 0.4860(2) 0.100 Uiso 1 1 d R
H32C H 0.1621(4) 0.3383(3) 0.5426(2) 0.100 Uiso 1 1 d R
C33 C 0.1693(4) 0.1713(3) 0.6539(2) 0.0731(12) Uani 1 1 d .
H33A H 0.2756(4) 0.1853(3) 0.6455(2) 0.110 Uiso 1 1 d R
H33B H 0.1768(4) 0.1028(3) 0.6720(2) 0.110 Uiso 1 1 d R
H33C H 0.1118(4) 0.1986(3) 0.6982(2) 0.110 Uiso 1 1 d R
C34 C 0.1123(3) 0.5060(2) 0.18128(18) 0.0369(7) Uani 1 1 d .
H34A H 0.0007(3) 0.5288(2) 0.19622(18) 0.044 Uiso 1 1 d R
H34B H 0.1270(3) 0.5317(2) 0.11835(18) 0.044 Uiso 1 1 d R
C35 C 0.2190(3) 0.5464(2) 0.22756(18) 0.0403(7) Uani 1 1 d .
C36 C 0.1928(4) 0.5108(3) 0.3246(2) 0.0564(9) Uani 1 1 d .
H36A H 0.2242(4) 0.4419(3) 0.3429(2) 0.085 Uiso 1 1 d R
H36B H 0.0810(4) 0.5294(3) 0.3394(2) 0.085 Uiso 1 1 d R
H36C H 0.2564(4) 0.5382(3) 0.3538(2) 0.085 Uiso 1 1 d R
C37 C 0.1709(4) 0.6542(2) 0.1998(3) 0.0623(10) Uani 1 1 d .
H37A H 0.0623(4) 0.6730(2) 0.2198(3) 0.093 Uiso 1 1 d R
H37B H 0.1777(4) 0.6776(2) 0.1370(3) 0.093 Uiso 1 1 d R
H37C H 0.2418(4) 0.6810(2) 0.2252(3) 0.093 Uiso 1 1 d R
C38 C 0.3911(3) 0.5176(2) 0.19955(17) 0.0371(7) Uani 1 1 d .
C39 C 0.5021(3) 0.4563(2) 0.2555(2) 0.0524(9) Uani 1 1 d .
H39 H 0.4714(3) 0.4320(2) 0.3139(2) 0.063 Uiso 1 1 d R
C40 C 0.6565(4) 0.4291(3) 0.2294(2) 0.0653(10) Uani 1 1 d .
H40 H 0.7297(4) 0.3862(3) 0.2697(2) 0.078 Uiso 1 1 d R
C41 C 0.7047(4) 0.4636(3) 0.1459(2) 0.0633(10) Uani 1 1 d .
H41 H 0.8108(4) 0.4456(3) 0.1276(2) 0.076 Uiso 1 1 d R
C42 C 0.5955(4) 0.5253(3) 0.0887(2) 0.0592(10) Uani 1 1 d .
H42 H 0.6265(4) 0.5496(3) 0.0304(2) 0.071 Uiso 1 1 d R
C43 C 0.4413(3) 0.5519(2) 0.11541(19) 0.0487(8) Uani 1 1 d .
H43 H 0.3685(3) 0.5950(2) 0.07504(19) 0.058 Uiso 1 1 d R
C44 C 0.6229(5) 0.4423(4) 0.4715(4) 0.0910(15) Uani 1 1 d .
D44 D 0.7094 0.4032 0.4512 0.109 Uiso 1 1 d R
C45 C 0.5885(6) 0.5372(5) 0.4322(3) 0.0932(15) Uani 1 1 d .
D45 D 0.6505 0.5631 0.3837 0.112 Uiso 1 1 d R
C46 C 0.4677(8) 0.5946(3) 0.4608(4) 0.0887(15) Uani 1 1 d .
D46 D 0.4471 0.6605 0.4335 0.106 Uiso 1 1 d R

loop_
_atom_site_aniso_label
_atom_site_aniso_U_11
_atom_site_aniso_U_22
_atom_site_aniso_U_33
_atom_site_aniso_U_23
_atom_site_aniso_U_13
_atom_site_aniso_U_12
N1 0.0207(10) 0.0442(14) 0.0267(11) -0.0131(10) -0.0045(9) -0.0101(10)
N2 0.0256(11) 0.0502(15) 0.0243(11) -0.0152(11) -0.0025(9) -0.0103(10)
N3 0.0231(10) 0.0465(14) 0.0258(11) -0.0123(11) -0.0002(9) -0.0124(10)
C1 0.0198(12) 0.0474(17) 0.0227(12) -0.0121(12) -0.0030(10) -0.0104(12)
C2 0.0243(13) 0.0454(17) 0.0268(13) -0.0107(13) -0.0001(10) -0.0132(12)
C3 0.0211(12) 0.0412(16) 0.0302(14) -0.0116(12) -0.0078(10) -0.0087(11)
C4 0.0186(12) 0.0459(17) 0.0296(14) -0.0145(13) -0.0026(10) -0.0081(11)
C5 0.0165(11) 0.0460(17) 0.0245(13) -0.0142(12) -0.0033(10) -0.0108(11)
C6 0.0261(13) 0.0472(17) 0.0272(13) -0.0143(13) -0.0026(11) -0.0114(12)
C7 0.0484(18) 0.0471(19) 0.0450(17) -0.0153(15) 0.0107(14) -0.0103(15)
C8 0.0289(13) 0.0420(16) 0.0285(13) -0.0130(12) 0.0016(11) -0.0112(12)
C9 0.0302(14) 0.059(2) 0.0333(15) -0.0176(14) -0.0006(12) -0.0094(13)
C10 0.0282(14) 0.060(2) 0.0425(17) -0.0175(15) 0.0021(12) -0.0078(14)
C11 0.0455(17) 0.0512(19) 0.0390(16) -0.0208(15) 0.0124(13) -0.0124(15)
C12 0.0449(17) 0.062(2) 0.0342(15) -0.0234(15) 0.0016(13) -0.0153(15)
C13 0.0315(14) 0.0522(18) 0.0311(14) -0.0169(14) -0.0016(11) -0.0137(13)
C14 0.0275(15) 0.120(3) 0.052(2) -0.045(2) -0.0106(14) 0.0001(18)
C15 0.130(4) 0.091(3) 0.100(3) -0.029(3) -0.068(3) -0.034(3)
C16 0.127(4) 0.130(4) 0.048(2) 0.001(3) -0.034(2) -0.054(3)
C17 0.0393(16) 0.082(2) 0.0422(17) -0.0315(18) -0.0058(13) -0.0133(16)
C18 0.055(2) 0.074(3) 0.062(2) -0.016(2) -0.0208(17) -0.0197(19)
C19 0.047(2) 0.111(4) 0.078(3) 0.002(2) -0.0125(18) -0.040(2)
C20 0.0227(12) 0.0421(16) 0.0253(13) -0.0127(12) -0.0031(10) -0.0114(11)
C21 0.0374(15) 0.0489(19) 0.0355(15) -0.0119(14) 0.0071(12) -0.0063(14)
C22 0.0254(13) 0.0422(16) 0.0263(13) -0.0134(12) 0.0013(10) -0.0060(12)
C23 0.0320(14) 0.0451(17) 0.0325(14) -0.0124(13) 0.0025(12) -0.0111(13)
C24 0.0366(15) 0.054(2) 0.0458(18) -0.0170(15) 0.0106(13) -0.0172(14)
C25 0.0581(19) 0.054(2) 0.0309(15) -0.0123(15) 0.0121(14) -0.0151(16)
C26 0.0547(18) 0.056(2) 0.0286(15) -0.0161(15) -0.0013(13) -0.0085(16)
C27 0.0353(14) 0.0511(18) 0.0302(14) -0.0180(14) -0.0001(12) -0.0065(13)
C28 0.0321(15) 0.075(2) 0.0378(16) -0.0122(16) -0.0023(12) -0.0239(15)
C29 0.071(2) 0.112(4) 0.068(2) -0.054(3) -0.015(2) -0.013(2)
C30 0.0392(18) 0.097(3) 0.072(2) -0.029(2) -0.0188(17) -0.0106(19)
C31 0.0386(16) 0.074(2) 0.0404(17) -0.0300(17) -0.0043(13) -0.0106(16)
C32 0.0494(19) 0.088(3) 0.080(3) -0.040(2) -0.0034(18) -0.028(2)
C33 0.053(2) 0.117(4) 0.060(2) -0.040(2) -0.0218(17) -0.010(2)
C34 0.0282(14) 0.0431(17) 0.0398(15) -0.0092(14) -0.0048(12) -0.0096(12)
C35 0.0370(15) 0.0437(18) 0.0449(17) -0.0168(14) -0.0007(13) -0.0122(13)
C36 0.0567(19) 0.080(3) 0.0518(19) -0.0377(19) 0.0074(16) -0.0315(19)
C37 0.0478(19) 0.049(2) 0.097(3) -0.030(2) -0.0006(18) -0.0121(16)
C38 0.0332(14) 0.0475(18) 0.0376(15) -0.0135(14) -0.0041(12) -0.0195(13)
C39 0.0384(17) 0.072(2) 0.0441(18) -0.0036(17) -0.0112(14) -0.0197(16)
C40 0.0343(17) 0.081(3) 0.073(2) -0.002(2) -0.0154(17) -0.0173(18)
C41 0.0380(18) 0.084(3) 0.075(3) -0.026(2) 0.0003(18) -0.0217(19)
C42 0.0495(19) 0.093(3) 0.0438(18) -0.0212(19) 0.0089(16) -0.033(2)
C43 0.0389(16) 0.067(2) 0.0416(17) -0.0116(16) -0.0072(13) -0.0171(16)
C44 0.073(3) 0.104(4) 0.104(4) -0.055(4) -0.041(3) 0.015(3)
C45 0.100(4) 0.119(5) 0.086(3) -0.045(4) -0.011(3) -0.049(3)
C46 0.136(4) 0.054(3) 0.084(3) -0.026(3) -0.055(3) -0.005(3)

loop_
_atom_type_symbol
_atom_type_description
_atom_type_scat_dispersion_real
_atom_type_scat_dispersion_imag
_atom_type_scat_source
C C 0.0033 0.0016 'International Tables Vol C Tables 4.2.6.8 and 6.1.1.4'
H H 0.0000 0.0000 'International Tables Vol C Tables 4.2.6.8 and 6.1.1.4'
D D 0.0000 0.0000 'International Tables Vol C Tables 4.2.6.8 and 6.1.1.4'
N N 0.0061 0.0033 'International Tables Vol C Tables 4.2.6.8 and 6.1.1.4'

loop_
_geom_angle_atom_site_label_1
_geom_angle_atom_site_label_2
_geom_angle_atom_site_label_3
_geom_angle
_geom_angle_site_symmetry_1
C1 N1 C5 117.5(2) .
C6 N2 C8 120.9(2) .
C20 N3 C22 121.9(2) .
N1 C1 C2 122.8(2) .
N1 C1 C6 115.9(2) .
C2 C1 C6 121.3(2) .
C3 C2 C1 120.3(2) .
C2 C3 C4 116.7(2) .
C2 C3 C34 122.5(2) .
C4 C3 C34 120.7(2) .
C3 C4 C5 120.4(2) .
N1 C5 C4 122.3(2) .
N1 C5 C20 116.6(2) .
C4 C5 C20 121.1(2) .
N2 C6 C1 117.5(2) .
N2 C6 C7 125.6(2) .
C1 C6 C7 116.9(2) .
H7C C7 H7B 109.5 .
H7C C7 H7A 109.5 .
H7B C7 H7A 109.5 .
C13 C8 C9 120.8(2) .
C13 C8 N2 119.8(2) .
C9 C8 N2 119.3(2) .
C10 C9 C8 118.3(2) .
C10 C9 C14 119.9(2) .
C8 C9 C14 121.7(2) .
C11 C10 C9 121.7(3) .
C10 C11 C12 119.3(3) .
C11 C12 C13 121.6(2) .
C12 C13 C8 118.2(2) .
C12 C13 C17 119.9(2) .
C8 C13 C17 121.8(2) .
C16 C14 C15 109.4(3) .
C16 C14 C9 112.1(3) .
C15 C14 C9 109.4(3) .
C13 C17 C18 111.8(2) .
C13 C17 C19 110.2(3) .
C18 C17 C19 110.1(3) .
N3 C20 C21 125.8(2) .
N3 C20 C5 116.6(2) .
C21 C20 C5 117.5(2) .
C23 C22 C27 121.3(2) .
C23 C22 N3 119.0(2) .
C27 C22 N3 119.1(2) .
C24 C23 C22 118.3(2) .
C24 C23 C28 120.3(2) .
C22 C23 C28 121.4(2) .
C25 C24 C23 121.2(3) .
C26 C25 C24 119.5(3) .
C25 C26 C27 122.3(3) .
C26 C27 C22 117.4(2) .
C26 C27 C31 122.5(2) .
C22 C27 C31 120.0(2) .
C30 C28 C23 112.2(2) .
C30 C28 C29 110.4(3) .
C23 C28 C29 110.5(3) .
C32 C31 C33 110.3(3) .
C32 C31 C27 111.0(3) .
C33 C31 C27 113.7(3) .
C3 C34 C35 115.1(2) .
C36 C35 C38 112.4(2) .
C36 C35 C37 108.9(3) .
C38 C35 C37 109.1(2) .
C36 C35 C34 109.2(2) .
C38 C35 C34 108.8(2) .
C37 C35 C34 108.4(2) .
C39 C38 C43 116.8(3) .
C39 C38 C35 122.4(3) .
C43 C38 C35 120.8(3) .
C38 C39 C40 122.2(3) .
C41 C40 C39 120.4(3) .
C40 C41 C42 118.4(3) .
C41 C42 C43 120.7(3) .
C38 C43 C42 121.5(3) .
C46 C44 C45 119.1(5) 2_666
C46 C44 D44 120.7 2_666
C45 C44 D44 120.2 .
C46 C45 C44 121.4(5) .
C46 C45 D45 119.4 .
C44 C45 D45 119.2 .
C44 C46 C45 119.6(5) 2_666
C44 C46 D46 120.3 2_666
C45 C46 D46 120.2 .

loop_
_geom_bond_atom_site_label_1
_geom_bond_atom_site_label_2
_geom_bond_distance
_geom_bond_site_symmetry_2
N1 C1 1.343(3) .
N1 C5 1.351(3) .
N2 C6 1.272(3) .
N2 C8 1.430(3) .
N3 C20 1.281(3) .
N3 C22 1.429(3) .
C1 C2 1.390(4) .
C1 C6 1.499(3) .
C2 H2 0.9499 .
C2 C3 1.387(3) .
C3 C4 1.391(3) .
C3 C34 1.504(4) .
C4 H4 0.9499 .
C4 C5 1.391(4) .
C5 C20 1.489(3) .
C6 C7 1.505(4) .
C7 H7C 0.9797 .
C7 H7B 0.9799 .
C7 H7A 0.9799 .
C8 C13 1.400(3) .
C8 C9 1.404(4) .
C9 C10 1.387(4) .
C9 C14 1.535(4) .
C10 H10 0.9498 .
C10 C11 1.373(4) .
C11 H11 0.9499 .
C11 C12 1.379(4) .
C12 H12 0.9498 .
C12 C13 1.389(4) .
C13 C17 1.528(4) .
C14 H14 1.0000 .
C14 C16 1.513(6) .
C14 C15 1.533(6) .
C15 H15C 0.9796 .
C15 H15B 0.9798 .
C15 H15A 0.9800 .
C16 H16B 0.9798 .
C16 H16A 0.9798 .
C16 H16C 0.9800 .
C17 H17 0.9999 .
C17 C18 1.528(4) .
C17 C19 1.528(5) .
C18 H18A 0.9797 .
C18 H18B 0.9798 .
C18 H18C 0.9799 .
C19 H19C 0.9797 .
C19 H19B 0.9798 .
C19 H19A 0.9799 .
C20 C21 1.488(4) .
C21 H21C 0.9798 .
C21 H21B 0.9799 .
C21 H21A 0.9799 .
C22 C23 1.399(3) .
C22 C27 1.413(3) .
C23 C24 1.389(4) .
C23 C28 1.521(4) .
C24 H24 0.9499 .
C24 C25 1.382(4) .
C25 H25 0.9499 .
C25 C26 1.376(4) .
C26 H26 0.9497 .
C26 C27 1.382(4) .
C27 C31 1.525(4) .
C28 H28 0.9999 .
C28 C30 1.513(4) .
C28 C29 1.529(5) .
C29 H29B 0.9797 .
C29 H29A 0.9799 .
C29 H29C 0.9799 .
C30 H30C 0.9797 .
C30 H30B 0.9797 .
C30 H30A 0.9799 .
C31 H31 1.0000 .
C31 C32 1.518(5) .
C31 C33 1.522(4) .
C32 H32B 0.9797 .
C32 H32C 0.9799 .
C32 H32A 0.9800 .
C33 H33B 0.9796 .
C33 H33C 0.9799 .
C33 H33A 0.9799 .
C34 H34B 0.9898 .
C34 H34A 0.9900 .
C34 C35 1.558(4) .
C35 C36 1.524(4) .
C35 C38 1.531(4) .
C35 C37 1.532(4) .
C36 H36A 0.9796 .
C36 H36C 0.9798 .
C36 H36B 0.9800 .
C37 H37C 0.9798 .
C37 H37B 0.9798 .
C37 H37A 0.9800 .
C38 C39 1.376(4) .
C38 C43 1.382(4) .
C39 H39 0.9499 .
C39 C40 1.382(4) .
C40 H40 0.9496 .
C40 C41 1.368(5) .
C41 H41 0.9500 .
C41 C42 1.378(5) .
C42 H42 0.9499 .
C42 C43 1.382(4) .
C43 H43 0.9496 .
C44 C46 1.349(7) 2_666
C44 C45 1.367(7) .
C44 D44 0.9499 .
C45 C46 1.351(7) .
C45 D45 0.9500 .
C46 C44 1.349(7) 2_666
C46 D46 0.9496 .

loop_
_geom_torsion_atom_site_label_1
_geom_torsion_atom_site_label_2
_geom_torsion_atom_site_label_3
_geom_torsion_atom_site_label_4
_geom_torsion
_geom_torsion_site_symmetry_1
_geom_torsion_site_symmetry_4
C5 N1 C1 C2 0.6(3) . .
C5 N1 C1 C6 -179.51(18) . .
N1 C1 C2 C3 -1.6(4) . .
C6 C1 C2 C3 178.4(2) . .
C1 C2 C3 C4 0.9(3) . .
C1 C2 C3 C34 178.4(2) . .
C2 C3 C4 C5 0.7(3) . .
C34 C3 C4 C5 -176.8(2) . .
C1 N1 C5 C4 1.2(3) . .
C1 N1 C5 C20 -176.82(18) . .
C3 C4 C5 N1 -1.8(3) . .
C3 C4 C5 C20 176.08(19) . .
C8 N2 C6 C1 179.25(19) . .
C8 N2 C6 C7 -1.3(4) . .
N1 C1 C6 N2 -177.4(2) . .
C2 C1 C6 N2 2.5(3) . .
N1 C1 C6 C7 3.0(3) . .
C2 C1 C6 C7 -177.0(2) . .
C6 N2 C8 C13 95.9(3) . .
C6 N2 C8 C9 -88.8(3) . .
C13 C8 C9 C10 -4.0(4) . .
N2 C8 C9 C10 -179.2(3) . .
C13 C8 C9 C14 173.8(3) . .
N2 C8 C9 C14 -1.5(4) . .
C8 C9 C10 C11 1.6(5) . .
C9 C10 C11 C12 1.3(5) . .
C11 C12 C13 C8 -0.4(5) . .
C11 C12 C13 C17 178.4(3) . .
C9 C8 C13 C12 3.4(4) . .
N2 C8 C13 C12 178.6(3) . .
C9 C8 C13 C17 -175.3(3) . .
N2 C8 C13 C17 -0.1(4) . .
C10 C9 C14 C16 -56.2(4) . .
C8 C9 C14 C16 126.1(3) . .
C10 C9 C14 C15 65.2(4) . .
C8 C9 C14 C15 -112.5(3) . .
C12 C13 C17 C18 -52.7(4) . .
C8 C13 C17 C18 126.0(3) . .
C12 C13 C17 C19 70.1(4) . .
C8 C13 C17 C19 -111.2(3) . .
C22 N3 C20 C21 1.6(4) . .
C22 N3 C20 C5 -175.61(19) . .
N1 C5 C20 N3 -172.02(19) . .
C4 C5 C20 N3 9.9(3) . .
N1 C5 C20 C21 10.5(3) . .
C4 C5 C20 C21 -167.5(2) . .
C20 N3 C22 C23 -101.1(3) . .
C20 N3 C22 C27 87.3(3) . .
C27 C22 C23 C24 -1.4(4) . .
N3 C22 C23 C24 -172.9(3) . .
C27 C22 C23 C28 178.2(3) . .
N3 C22 C23 C28 6.7(4) . .
C22 C23 C24 C25 0.9(4) . .
C28 C23 C24 C25 -178.7(3) . .
H24 C24 C25 C26 180.0(2) . .
C23 C24 C25 C26 -0.2(5) . .
H25 C25 C26 C27 179.7(2) . .
C24 C25 C26 C27 -0.1(5) . .
H26 C26 C27 C22 179.66(18) . .
C25 C26 C27 C22 -0.4(5) . .
C25 C26 C27 C31 178.6(3) . .
C23 C22 C27 C26 1.2(4) . .
N3 C22 C27 C26 172.6(3) . .
C23 C22 C27 C31 -177.8(3) . .
N3 C22 C27 C31 -6.4(4) . .
C24 C23 C28 C30 46.8(4) . .
C22 C23 C28 C30 -132.8(3) . .
C24 C23 C28 C29 -76.9(4) . .
C22 C23 C28 C29 103.5(3) . .
C26 C27 C31 C32 -104.3(3) . .
C22 C27 C31 C32 74.6(3) . .
C26 C27 C31 C33 20.8(4) . .
C22 C27 C31 C33 -160.3(3) . .
C2 C3 C34 C35 -90.8(3) . .
C4 C3 C34 C35 86.5(3) . .
C3 C34 C35 C36 -60.5(3) . .
C3 C34 C35 C38 62.5(3) . .
C3 C34 C35 C37 -179.0(2) . .
C36 C35 C38 C39 7.9(4) . .
C37 C35 C38 C39 128.7(3) . .
C34 C35 C38 C39 -113.2(3) . .
C36 C35 C38 C43 -172.9(3) . .
C37 C35 C38 C43 -52.1(4) . .
C34 C35 C38 C43 66.0(3) . .
C43 C38 C39 C40 -0.6(5) . .
C35 C38 C39 C40 178.7(3) . .
C38 C39 C40 C41 0.7(5) . .
H40 C40 C41 C42 179.6(2) . .
C39 C40 C41 C42 -0.6(5) . .
H41 C41 C42 C43 -179.6(2) . .
C40 C41 C42 C43 0.5(5) . .
C39 C38 C43 C42 0.4(5) . .
C35 C38 C43 C42 -178.8(3) . .
H42 C42 C43 C38 179.5(2) . .
C41 C42 C43 C38 -0.4(5) . .
C46 C44 C45 C46 1.0(7) 2_666 .
C44 C45 C46 C44 -1.0(7) . 2_666
